data_4080624
loop_
_publ_author_name
'Chen, Wen-Ching'
'Hsu, Yu-Chen'
'Lee, Ching-Yu'
'Yap, Glenn P. A.'
'Ong, Tiow-Gan'

_publ_section_title
;
 Synthetic Modification of Acyclic Bent Allenes (Carbodicarbenes) and
 Further Studies on Their Structural Implications and Reactivities
;
_journal_issue 8
_journal_name_full Organometallics
_journal_page_first 2435
_journal_paper_doi 10.1021/om400139s
_journal_volume 32
_journal_year 2013
_chemical_formula_sum 'C24 H31 I N4'
_chemical_formula_weight 502.43
_chemical_name_systematic
;
 ?
;
_space_group_IT_number 14
_symmetry_cell_setting monoclinic
_symmetry_space_group_name_Hall '-P 2ybc'
_symmetry_space_group_name_H-M 'P 1 21/c 1'
_atom_sites_solution_hydrogens geom
_atom_sites_solution_primary direct
_atom_sites_solution_secondary difmap
_audit_creation_method SHELXL-97
_cell_angle_alpha 90.00
_cell_angle_beta 111.8410(10)
_cell_angle_gamma 90.00
_cell_formula_units_Z 4
_cell_length_a 9.8779(2)
_cell_length_b 23.1580(6)
_cell_length_c 10.7976(3)
_cell_measurement_reflns_used 9977
_cell_measurement_temperature 100(2)
_cell_measurement_theta_max 31.09
_cell_measurement_theta_min 2.69
_cell_volume 2292.68(10)
_computing_cell_refinement 'SHELXTL, Sheldrick (2001)'
_computing_data_collection 'SMART, Bruker (2002)'
_computing_data_reduction 'SHELXTL, Sheldrick (2001)'
_computing_molecular_graphics 'SHELXTL, Sheldrick (2001)'
_computing_publication_material 'SHELXTL, Sheldrick (2001)'
_computing_structure_refinement 'SHELXL-97 (Sheldrick, 2008)'
_computing_structure_solution 'SHELXS-97 (Sheldrick, 2008)'
_diffrn_ambient_temperature 100(2)
_diffrn_detector_area_resol_mean 836.6
_diffrn_measured_fraction_theta_full 1.000
_diffrn_measured_fraction_theta_max 1.000
_diffrn_measurement_device_type 'Bruker AXS APEX diffractometer'
_diffrn_measurement_method \w
_diffrn_radiation_monochromator graphite
_diffrn_radiation_source 'fine-focus sealed tube'
_diffrn_radiation_type MoK\a
_diffrn_radiation_wavelength 0.71073
_diffrn_reflns_av_R_equivalents 0.0188
_diffrn_reflns_av_sigmaI/netI 0.0171
_diffrn_reflns_limit_h_max 12
_diffrn_reflns_limit_h_min -12
_diffrn_reflns_limit_k_max 27
_diffrn_reflns_limit_k_min -29
_diffrn_reflns_limit_l_max 13
_diffrn_reflns_limit_l_min -13
_diffrn_reflns_number 19199
_diffrn_reflns_theta_full 25.00
_diffrn_reflns_theta_max 27.10
_diffrn_reflns_theta_min 1.76
_exptl_absorpt_coefficient_mu 1.414
_exptl_absorpt_correction_T_max 0.7652
_exptl_absorpt_correction_T_min 0.6764
_exptl_absorpt_correction_type multi-scan
_exptl_absorpt_process_details 'SADABS, Sheldrick (2003)'
_exptl_crystal_colour orange
_exptl_crystal_density_diffrn 1.456
_exptl_crystal_density_method 'not measured'
_exptl_crystal_description prism
_exptl_crystal_F_000 1024
_exptl_crystal_size_max 0.30
_exptl_crystal_size_mid 0.28
_exptl_crystal_size_min 0.20
_refine_diff_density_max 0.683
_refine_diff_density_min -0.259
_refine_diff_density_rms 0.055
_refine_ls_extinction_method none
_refine_ls_goodness_of_fit_ref 1.002
_refine_ls_hydrogen_treatment constr
_refine_ls_matrix_type full
_refine_ls_number_parameters 269
_refine_ls_number_reflns 5049
_refine_ls_number_restraints 0
_refine_ls_restrained_S_all 1.002
_refine_ls_R_factor_all 0.0221
_refine_ls_R_factor_gt 0.0193
_refine_ls_shift/su_max 0.002
_refine_ls_shift/su_mean 0.000
_refine_ls_structure_factor_coef Fsqd
_refine_ls_weighting_details 'calc w=1/[\s^2^(Fo^2^)+(0.0258P)^2^+1.4723P] where P=(Fo^2^+2Fc^2^)/3'
_refine_ls_weighting_scheme calc
_refine_ls_wR_factor_gt 0.0488
_refine_ls_wR_factor_ref 0.0506
_reflns_number_gt 4639
_reflns_number_total 5049
_reflns_threshold_expression >2sigma(I)
_cod_data_source_file om400139s_si_003.cif
_cod_data_source_block i13481
_cod_depositor_comments
;
The following automatic conversions were performed:

'_symmetry_cell_setting' value 'Monoclinic' changed to 'monoclinic'
according to /home/saulius/struct/CIF-dictionaries/cif_core.dic
dictionary named 'cif_core.dic' version 2.4.2 from 2011-04-26.

Automatic conversion script
Id: cif_fix_values 1891 2012-01-12 08:04:46Z andrius 
;
_cod_original_sg_symbol_H-M P2(1)/c
_cod_database_code 4080624

loop_
_symmetry_equiv_pos_as_xyz
'x, y, z'
'-x, y+1/2, -z+1/2'
'-x, -y, -z'
'x, -y-1/2, z-1/2'

loop_
_atom_site_label
_atom_site_type_symbol
_atom_site_fract_x
_atom_site_fract_y
_atom_site_fract_z
_atom_site_U_iso_or_equiv
_atom_site_adp_type
_atom_site_occupancy
_atom_site_symmetry_multiplicity
_atom_site_calc_flag
_atom_site_refinement_flags
I1 I 0.240305(11) 0.382563(5) 0.157428(11) 0.02135(4) Uani 1 1 d .
N1 N 0.29666(13) 0.44102(5) 0.75649(13) 0.0136(3) Uani 1 1 d .
N2 N 0.08968(13) 0.46140(5) 0.78371(13) 0.0130(2) Uani 1 1 d .
N3 N -0.07656(13) 0.29872(5) 0.74481(12) 0.0125(2) Uani 1 1 d .
N4 N -0.12692(14) 0.36525(5) 0.58742(13) 0.0132(2) Uani 1 1 d .
C1 C 0.13081(16) 0.35895(6) 0.74159(15) 0.0135(3) Uani 1 1 d .
C2 C 0.24864(17) 0.31296(7) 0.79141(18) 0.0205(3) Uani 1 1 d .
H2A H 0.2031 0.2750 0.7866 0.031 Uiso 1 1 calc R
H2B H 0.3113 0.3213 0.8841 0.031 Uiso 1 1 calc R
H2C H 0.3075 0.3130 0.7357 0.031 Uiso 1 1 calc R
C3 C 0.16836(16) 0.41773(6) 0.75584(15) 0.0131(3) Uani 1 1 d .
C4 C 0.38221(17) 0.41657(7) 0.68118(16) 0.0155(3) Uani 1 1 d .
H4 H 0.3375 0.3784 0.6448 0.019 Uiso 1 1 calc R
C5 C 0.53942(18) 0.40498(8) 0.77242(18) 0.0242(4) Uani 1 1 d .
H5A H 0.5911 0.3863 0.7214 0.036 Uiso 1 1 calc R
H5B H 0.5409 0.3796 0.8456 0.036 Uiso 1 1 calc R
H5C H 0.5875 0.4416 0.8090 0.036 Uiso 1 1 calc R
C6 C 0.3688(2) 0.45484(8) 0.56184(18) 0.0251(4) Uani 1 1 d .
H6A H 0.4128 0.4352 0.5056 0.038 Uiso 1 1 calc R
H6B H 0.4194 0.4915 0.5937 0.038 Uiso 1 1 calc R
H6C H 0.2655 0.4624 0.5097 0.038 Uiso 1 1 calc R
C7 C -0.03420(16) 0.45358(7) 0.82506(16) 0.0161(3) Uani 1 1 d .
H7A H -0.0490 0.4889 0.8685 0.024 Uiso 1 1 calc R
H7B H -0.0146 0.4212 0.8878 0.024 Uiso 1 1 calc R
H7C H -0.1221 0.4454 0.7466 0.024 Uiso 1 1 calc R
C8 C 0.30341(16) 0.49916(6) 0.79482(15) 0.0139(3) Uani 1 1 d .
C9 C 0.41258(17) 0.54047(7) 0.81957(16) 0.0165(3) Uani 1 1 d .
H9 H 0.5029 0.5317 0.8114 0.020 Uiso 1 1 calc R
C10 C 0.38357(17) 0.59516(7) 0.85675(16) 0.0173(3) Uani 1 1 d .
H10 H 0.4556 0.6245 0.8743 0.021 Uiso 1 1 calc R
C11 C 0.25103(18) 0.60798(7) 0.86889(16) 0.0168(3) Uani 1 1 d .
H11 H 0.2348 0.6459 0.8939 0.020 Uiso 1 1 calc R
C12 C 0.14208(17) 0.56671(7) 0.84534(15) 0.0155(3) Uani 1 1 d .
H12 H 0.0518 0.5754 0.8535 0.019 Uiso 1 1 calc R
C13 C 0.17248(16) 0.51211(6) 0.80922(15) 0.0135(3) Uani 1 1 d .
C14 C -0.01759(16) 0.34236(6) 0.69547(15) 0.0127(3) Uani 1 1 d .
C15 C -0.00719(17) 0.27596(7) 0.88274(15) 0.0152(3) Uani 1 1 d .
H15 H 0.0895 0.2955 0.9243 0.018 Uiso 1 1 calc R
C16 C -0.09757(18) 0.29206(7) 0.96508(16) 0.0198(3) Uani 1 1 d .
H16A H -0.0412 0.2843 1.0596 0.030 Uiso 1 1 calc R
H16B H -0.1873 0.2691 0.9356 0.030 Uiso 1 1 calc R
H16C H -0.1224 0.3332 0.9531 0.030 Uiso 1 1 calc R
C17 C 0.02180(18) 0.21133(7) 0.88251(17) 0.0202(3) Uani 1 1 d .
H17A H 0.0771 0.1984 0.9739 0.030 Uiso 1 1 calc R
H17B H 0.0782 0.2035 0.8265 0.030 Uiso 1 1 calc R
H17C H -0.0712 0.1906 0.8470 0.030 Uiso 1 1 calc R
C18 C -0.10828(17) 0.40924(7) 0.49862(16) 0.0162(3) Uani 1 1 d .
H18A H -0.1839 0.4046 0.4095 0.024 Uiso 1 1 calc R
H18B H -0.0119 0.4051 0.4932 0.024 Uiso 1 1 calc R
H18C H -0.1165 0.4476 0.5334 0.024 Uiso 1 1 calc R
C19 C -0.22470(16) 0.29354(6) 0.66600(15) 0.0142(3) Uani 1 1 d .
C20 C -0.33247(17) 0.25642(7) 0.67322(16) 0.0172(3) Uani 1 1 d .
H20 H -0.3116 0.2279 0.7410 0.021 Uiso 1 1 calc R
C21 C -0.47217(18) 0.26290(7) 0.57701(17) 0.0206(3) Uani 1 1 d .
H21 H -0.5484 0.2385 0.5798 0.025 Uiso 1 1 calc R
C22 C -0.50264(18) 0.30453(7) 0.47636(17) 0.0211(3) Uani 1 1 d .
H22 H -0.5988 0.3074 0.4114 0.025 Uiso 1 1 calc R
C23 C -0.39554(17) 0.34186(7) 0.46927(16) 0.0175(3) Uani 1 1 d .
H23 H -0.4162 0.3702 0.4011 0.021 Uiso 1 1 calc R
C24 C -0.25680(16) 0.33570(6) 0.56673(15) 0.0139(3) Uani 1 1 d .

loop_
_atom_site_aniso_label
_atom_site_aniso_U_11
_atom_site_aniso_U_22
_atom_site_aniso_U_33
_atom_site_aniso_U_23
_atom_site_aniso_U_13
_atom_site_aniso_U_12
I1 0.01252(6) 0.02612(7) 0.02368(7) -0.00031(4) 0.00473(5) -0.00111(4)
N1 0.0127(6) 0.0126(6) 0.0172(7) -0.0011(5) 0.0075(5) -0.0001(5)
N2 0.0131(6) 0.0114(6) 0.0158(6) -0.0002(5) 0.0069(5) 0.0003(5)
N3 0.0134(6) 0.0115(6) 0.0128(6) 0.0006(5) 0.0052(5) 0.0001(5)
N4 0.0144(6) 0.0116(6) 0.0138(6) 0.0014(5) 0.0054(5) 0.0011(5)
C1 0.0142(7) 0.0119(7) 0.0154(7) 0.0011(6) 0.0067(6) 0.0017(6)
C2 0.0170(8) 0.0158(8) 0.0287(9) 0.0052(6) 0.0084(7) 0.0039(6)
C3 0.0127(7) 0.0151(7) 0.0113(7) 0.0015(5) 0.0043(6) 0.0017(6)
C4 0.0163(7) 0.0143(7) 0.0187(8) -0.0006(6) 0.0098(6) 0.0021(6)
C5 0.0168(8) 0.0279(9) 0.0282(9) -0.0035(7) 0.0087(7) 0.0057(7)
C6 0.0361(10) 0.0207(9) 0.0258(9) 0.0026(7) 0.0200(8) 0.0047(7)
C7 0.0148(7) 0.0163(8) 0.0204(8) -0.0022(6) 0.0103(6) -0.0010(6)
C8 0.0161(7) 0.0119(7) 0.0142(7) 0.0001(5) 0.0063(6) 0.0012(6)
C9 0.0139(7) 0.0177(8) 0.0189(8) -0.0005(6) 0.0072(6) -0.0004(6)
C10 0.0188(8) 0.0161(8) 0.0171(8) -0.0019(6) 0.0066(6) -0.0037(6)
C11 0.0221(8) 0.0131(7) 0.0163(8) -0.0015(6) 0.0083(7) 0.0006(6)
C12 0.0163(7) 0.0149(7) 0.0165(8) 0.0006(6) 0.0077(6) 0.0021(6)
C13 0.0144(7) 0.0144(7) 0.0119(7) 0.0011(5) 0.0052(6) -0.0003(6)
C14 0.0170(7) 0.0092(7) 0.0134(7) -0.0006(5) 0.0074(6) 0.0026(5)
C15 0.0174(7) 0.0142(7) 0.0130(7) 0.0020(6) 0.0046(6) -0.0005(6)
C16 0.0236(8) 0.0207(8) 0.0174(8) -0.0007(6) 0.0103(7) -0.0047(6)
C17 0.0232(8) 0.0142(8) 0.0210(8) 0.0044(6) 0.0057(7) 0.0014(6)
C18 0.0210(8) 0.0135(7) 0.0141(7) 0.0029(6) 0.0067(6) 0.0014(6)
C19 0.0151(7) 0.0129(7) 0.0144(7) -0.0026(5) 0.0053(6) 0.0014(6)
C20 0.0192(8) 0.0122(7) 0.0206(8) -0.0012(6) 0.0079(6) -0.0006(6)
C21 0.0178(8) 0.0161(8) 0.0268(9) -0.0042(6) 0.0072(7) -0.0039(6)
C22 0.0151(7) 0.0203(8) 0.0229(9) -0.0046(6) 0.0013(6) 0.0004(6)
C23 0.0186(7) 0.0157(8) 0.0164(8) -0.0008(6) 0.0042(6) 0.0029(6)
C24 0.0157(7) 0.0112(7) 0.0160(7) -0.0026(6) 0.0072(6) 0.0006(5)

loop_
_atom_type_symbol
_atom_type_description
_atom_type_scat_dispersion_real
_atom_type_scat_dispersion_imag
_atom_type_scat_source
C C 0.0033 0.0016 'International Tables Vol C Tables 4.2.6.8 and 6.1.1.4'
H H 0.0000 0.0000 'International Tables Vol C Tables 4.2.6.8 and 6.1.1.4'
N N 0.0061 0.0033 'International Tables Vol C Tables 4.2.6.8 and 6.1.1.4'
I I -0.4742 1.8119 'International Tables Vol C Tables 4.2.6.8 and 6.1.1.4'

loop_
_geom_angle_atom_site_label_1
_geom_angle_atom_site_label_2
_geom_angle_atom_site_label_3
_geom_angle
C3 N1 C8 108.69(12)
C3 N1 C4 123.96(13)
C8 N1 C4 123.58(12)
C3 N2 C13 108.90(12)
C3 N2 C7 125.54(12)
C13 N2 C7 122.58(12)
C14 N3 C19 109.09(12)
C14 N3 C15 123.21(12)
C19 N3 C15 124.61(12)
C14 N4 C24 109.48(12)
C14 N4 C18 125.41(13)
C24 N4 C18 124.80(13)
C3 C1 C14 119.92(13)
C3 C1 C2 120.26(13)
C14 C1 C2 119.40(13)
N1 C3 N2 107.78(13)
N1 C3 C1 125.89(13)
N2 C3 C1 126.09(13)
N1 C4 C5 111.35(13)
N1 C4 C6 110.58(13)
C5 C4 C6 113.31(14)
C13 C8 C9 121.10(14)
C13 C8 N1 107.21(13)
C9 C8 N1 131.69(14)
C10 C9 C8 116.98(14)
C9 C10 C11 121.49(14)
C12 C11 C10 121.75(14)
C13 C12 C11 116.34(14)
C12 C13 C8 122.33(14)
C12 C13 N2 130.41(14)
C8 C13 N2 107.25(13)
N4 C14 N3 107.62(13)
N4 C14 C1 125.52(14)
N3 C14 C1 126.76(14)
N3 C15 C16 110.29(12)
N3 C15 C17 111.32(13)
C16 C15 C17 113.14(13)
C20 C19 C24 120.96(14)
C20 C19 N3 131.90(14)
C24 C19 N3 107.14(13)
C21 C20 C19 117.23(15)
C20 C21 C22 121.39(15)
C23 C22 C21 121.53(15)
C22 C23 C24 116.79(15)
C23 C24 C19 122.08(14)
C23 C24 N4 131.23(14)
C19 C24 N4 106.68(13)

loop_
_geom_bond_atom_site_label_1
_geom_bond_atom_site_label_2
_geom_bond_distance
N1 C3 1.3749(19)
N1 C8 1.4028(19)
N1 C4 1.4857(19)
N2 C3 1.3752(19)
N2 C13 1.3988(19)
N2 C7 1.4615(19)
N3 C14 1.3694(19)
N3 C19 1.3976(19)
N3 C15 1.4853(19)
N4 C14 1.3678(19)
N4 C24 1.3967(19)
N4 C18 1.4570(19)
C1 C3 1.404(2)
C1 C14 1.415(2)
C1 C2 1.521(2)
C4 C5 1.522(2)
C4 C6 1.529(2)
C8 C13 1.392(2)
C8 C9 1.391(2)
C9 C10 1.390(2)
C10 C11 1.395(2)
C11 C12 1.390(2)
C12 C13 1.389(2)
C15 C16 1.522(2)
C15 C17 1.524(2)
C19 C20 1.393(2)
C19 C24 1.396(2)
C20 C21 1.393(2)
C21 C22 1.399(2)
C22 C23 1.390(2)
C23 C24 1.390(2)

loop_
_geom_torsion_atom_site_label_1
_geom_torsion_atom_site_label_2
_geom_torsion_atom_site_label_3
_geom_torsion_atom_site_label_4
_geom_torsion
C8 N1 C3 N2 4.31(17)
C4 N1 C3 N2 -154.40(13)
C8 N1 C3 C1 -170.31(14)
C4 N1 C3 C1 31.0(2)
C13 N2 C3 N1 -3.15(16)
C7 N2 C3 N1 -163.91(14)
C13 N2 C3 C1 171.45(14)
C7 N2 C3 C1 10.7(2)
C14 C1 C3 N1 -157.42(15)
C2 C1 C3 N1 30.1(2)
C14 C1 C3 N2 28.9(2)
C2 C1 C3 N2 -143.52(16)
C3 N1 C4 C5 -125.39(16)
C8 N1 C4 C5 78.99(18)
C3 N1 C4 C6 107.69(17)
C8 N1 C4 C6 -47.9(2)
C3 N1 C8 C13 -3.82(17)
C4 N1 C8 C13 154.99(13)
C3 N1 C8 C9 175.08(16)
C4 N1 C8 C9 -26.1(3)
C13 C8 C9 C10 -1.1(2)
N1 C8 C9 C10 -179.88(16)
C8 C9 C10 C11 0.1(2)
C9 C10 C11 C12 0.4(2)
C10 C11 C12 C13 0.0(2)
C11 C12 C13 C8 -1.1(2)
C11 C12 C13 N2 177.49(15)
C9 C8 C13 C12 1.7(2)
N1 C8 C13 C12 -179.31(14)
C9 C8 C13 N2 -177.20(14)
N1 C8 C13 N2 1.84(16)
C3 N2 C13 C12 -177.95(16)
C7 N2 C13 C12 -16.5(2)
C3 N2 C13 C8 0.79(16)
C7 N2 C13 C8 162.22(14)
C24 N4 C14 N3 -0.48(16)
C18 N4 C14 N3 -174.24(13)
C24 N4 C14 C1 176.03(14)
C18 N4 C14 C1 2.3(2)
C19 N3 C14 N4 0.68(16)
C15 N3 C14 N4 -160.20(13)
C19 N3 C14 C1 -175.78(14)
C15 N3 C14 C1 23.3(2)
C3 C1 C14 N4 47.2(2)
C2 C1 C14 N4 -140.29(16)
C3 C1 C14 N3 -136.96(16)
C2 C1 C14 N3 35.6(2)
C14 N3 C15 C16 111.17(15)
C19 N3 C15 C16 -46.74(19)
C14 N3 C15 C17 -122.39(15)
C19 N3 C15 C17 79.71(18)
C14 N3 C19 C20 179.92(16)
C15 N3 C19 C20 -19.5(3)
C14 N3 C19 C24 -0.61(16)
C15 N3 C19 C24 159.93(13)
C24 C19 C20 C21 0.6(2)
N3 C19 C20 C21 179.97(15)
C19 C20 C21 C22 0.7(2)
C20 C21 C22 C23 -1.1(3)
C21 C22 C23 C24 0.2(2)
C22 C23 C24 C19 1.1(2)
C22 C23 C24 N4 179.39(15)
C20 C19 C24 C23 -1.5(2)
N3 C19 C24 C23 178.95(14)
C20 C19 C24 N4 179.85(14)
N3 C19 C24 N4 0.31(16)
C14 N4 C24 C23 -178.36(15)
C18 N4 C24 C23 -4.6(3)
C14 N4 C24 C19 0.11(16)
C18 N4 C24 C19 173.91(14)

loop_
_cod_related_entry_id
_cod_related_entry_database
_cod_related_entry_code
1 ChemSpider 30659880
